data_7712352
loop_
_publ_author_name
'Makino, Yusuke'
'Yoshida, Masaki'
'Hayashi, Shotaro'
'Sasaki, Toshiyuki'
'Takamizawa, Satoshi'
'Kobayashi, Atsushi'
'Kato, Masako'

_publ_section_title
;
 Elastic and bright assembly-induced luminescent crystal of platinum(II)
 complexes with near-unity emission quantum yield
;
_journal_name_full 'Dalton Transactions'
_journal_paper_doi 10.1039/D3DT00192J
_journal_year 2023
_chemical_formula_moiety 'C17 H9 Br F2 N2 O2 Pt'
_chemical_formula_sum 'C17 H9 Br F2 N2 O2 Pt'
_chemical_formula_weight 586.26
_space_group_crystal_system triclinic
_space_group_IT_number 2
_space_group_name_Hall '-P 1'
_space_group_name_H-M_alt 'P -1'
_atom_sites_solution_hydrogens geom
_atom_sites_solution_primary dual
_audit_creation_date 2021-01-30
_audit_creation_method
;
Olex2 1.3
(compiled 2020.11.12 svn.r5f609507 for OlexSys, GUI svn.r6226)
;
_audit_update_record
;
2022-12-09 deposited with the CCDC.	2023-02-21 downloaded from the CCDC.
;
_cell_angle_alpha 91.577(3)
_cell_angle_beta 91.691(4)
_cell_angle_gamma 97.222(4)
_cell_formula_units_Z 2
_cell_length_a 4.2648(2)
_cell_length_b 9.6408(4)
_cell_length_c 18.7288(7)
_cell_measurement_reflns_used 4459
_cell_measurement_temperature 150
_cell_measurement_theta_max 76.5360
_cell_measurement_theta_min 4.5940
_cell_volume 763.23(6)
_computing_cell_refinement 'CrysAlisPro 1.171.39.45h (Rigaku OD, 2018)'
_computing_data_collection 'CrysAlisPro 1.171.39.45h (Rigaku OD, 2018)'
_computing_data_reduction 'CrysAlisPro 1.171.39.45h (Rigaku OD, 2018)'
_computing_molecular_graphics 'Olex2 1.3 (Dolomanov et al., 2009)'
_computing_publication_material 'Olex2 1.3 (Dolomanov et al., 2009)'
_computing_structure_refinement 'SHELXL 2018/3 (Sheldrick, 2015)'
_computing_structure_solution 'SHELXT 2018/2 (Sheldrick, 2018)'
_diffrn_ambient_temperature 150
_diffrn_detector 'CCD plate'
_diffrn_detector_type HyPix
_diffrn_measured_fraction_theta_full 0.996
_diffrn_measured_fraction_theta_max 0.942
_diffrn_measurement_details
;
List of Runs (angles in degrees, time in seconds):

  # Type    Start    End  Width  t~exp~   \w     \q     \k     \f   Frames
#--------------------------------------------------------------------------
  1  \w    -87.00 -62.00   0.50    5.61    --  -46.37 144.00 -71.00   50
  2  \w    -96.00 -20.00   0.50    3.50    --  -84.50 144.00 -71.00  152
  3  \w    -81.00 -50.00   0.50    5.61    --  -46.37 126.00 120.00   62
  4  \w    -75.00 -13.00   0.50    3.50    --  -84.50 126.00 120.00  124
  5  \w     75.00 116.00   0.50    5.61    --   46.37 144.00 -71.00   82
  6  \w     92.00 117.00   0.50    3.50    --  108.56 144.00 -71.00   50
  7  \w    131.00 177.00   0.50    3.50    --  108.56 125.00 -90.00   92
  8  \w     86.00 111.00   0.50    5.61    --   46.37 126.00 120.00   50
  9  \w     73.00 139.00   0.50    3.50    --  108.56 126.00 120.00  132
 10  \w     41.00  76.00   0.50    3.50    --  108.56 -19.00  60.00   70
 11  \w     72.00  99.00   0.50    3.50    --  108.56 -57.00  30.00   54
 12  \w     77.00 118.00   0.50    3.50    --  108.56-126.00  43.00   82
 13  \w     75.00 116.00   0.50    3.50    --  108.56-125.00  90.00   82
 14  \w     51.00  78.00   0.50    5.61    --   46.37-126.00  43.00   54
 15  \w     35.00  67.00   0.50    3.50    --  108.56 -37.00  60.00   64
 16  \w     42.00  67.00   0.50    3.50    --  108.56 -37.00  90.00   50
 17  \w     36.00  62.00   0.50    3.50    --  108.56 -37.00 150.00   52
 18  \w     34.00  60.00   0.50    3.50    --  108.56 -19.00 150.00   52
 19  \w     24.00 118.00   0.50    5.61    --   46.37  77.00  30.00  188
 20  \w     81.00 107.00   0.50    3.50    --  108.56 125.00 -90.00   52
 21  \w     84.00 111.00   0.50    5.61    --   46.37  57.00-180.00   54
 22  \w     37.00  64.00   0.50    3.50    --  108.56 -37.00 -30.00   54
 23  \w     36.00  64.00   0.50    3.50    --  108.56 -37.00 -90.00   56
 24  \w     42.00  67.00   0.50    3.50    --  108.56 -37.00-120.00   50
 25  \w     75.00 125.00   0.50    3.50    --  108.56 -57.00-150.00  100
 26  \w     63.00  88.00   0.50    5.61    --   46.37-144.00-125.00   50
 27  \w     85.00 131.00   0.50    3.50    --  108.56-144.00-125.00   92
 28  \w     53.00  85.00   0.50    3.50    --  108.56 -99.00-120.00   64
 29  \w     35.00  67.00   0.50    3.50    --  108.56 -37.00-150.00   64
 30  \w     43.00  70.00   0.50    3.50    --  108.56 -19.00-180.00   54
 31  \w     39.00  67.00   0.50    3.50    --  108.56 -37.00-180.00   56
 32  \w     36.00  72.00   0.50    3.50    --  108.56 -19.00-150.00   72
 33  \w     36.00  89.00   0.50    3.50    --  108.56 -99.00-150.00  106
 34  \w     35.00  64.00   0.50    3.50    --  108.56 -37.00   0.00   58
 35  \w     44.00  69.00   0.50    3.50    --  108.56 -57.00  30.00   50
 36  \w     52.00  82.00   0.50    3.50    --  108.56 -99.00  30.00   60
 37  \w     36.00  61.00   0.50    3.50    --  108.56 -37.00  30.00   50
 38  \w    -27.00  60.00   0.50    5.61    --   46.37 -37.00 -90.00  174
 39  \w   -112.00 -87.00   0.50    5.61    --  -46.37-144.00-125.00   50
 40  \w   -112.00 -80.00   0.50    5.61    --  -46.37-126.00  43.00   64
 41  \w   -142.00 -74.00   0.50    3.50    --  -84.50 -37.00  90.00  136
;
_diffrn_measurement_device 'four-circle diffractometer'
_diffrn_measurement_device_type 'XtaLAB Synergy, Single source at home/near, HyPix'
_diffrn_measurement_method '\w scans'
_diffrn_orient_matrix_type 'CrysAlisPro convention (1999,Acta A55,543-557)'
_diffrn_orient_matrix_UB_11 0.0920543000
_diffrn_orient_matrix_UB_12 0.1588936000
_diffrn_orient_matrix_UB_13 0.0115947000
_diffrn_orient_matrix_UB_21 0.0236285000
_diffrn_orient_matrix_UB_22 -0.0188534000
_diffrn_orient_matrix_UB_23 0.0813160000
_diffrn_orient_matrix_UB_31 0.3516999000
_diffrn_orient_matrix_UB_32 -0.0191840000
_diffrn_orient_matrix_UB_33 -0.0056637000
_diffrn_radiation_monochromator mirror
_diffrn_radiation_probe x-ray
_diffrn_radiation_type 'Cu K\a'
_diffrn_radiation_wavelength 1.54184
_diffrn_reflns_av_R_equivalents 0.0459
_diffrn_reflns_av_unetI/netI 0.0435
_diffrn_reflns_Laue_measured_fraction_full 0.996
_diffrn_reflns_Laue_measured_fraction_max 0.942
_diffrn_reflns_limit_h_max 5
_diffrn_reflns_limit_h_min -3
_diffrn_reflns_limit_k_max 12
_diffrn_reflns_limit_k_min -12
_diffrn_reflns_limit_l_max 22
_diffrn_reflns_limit_l_min -23
_diffrn_reflns_number 7903
_diffrn_reflns_point_group_measured_fraction_full 0.996
_diffrn_reflns_point_group_measured_fraction_max 0.942
_diffrn_reflns_theta_full 67.684
_diffrn_reflns_theta_max 77.606
_diffrn_reflns_theta_min 2.361
_diffrn_source 'micro-focus sealed X-ray tube'
_diffrn_source_type 'PhotonJet (Cu) X-ray Source'
_exptl_absorpt_coefficient_mu 20.619
_exptl_absorpt_correction_T_max 1.00000
_exptl_absorpt_correction_T_min 0.65593
_exptl_absorpt_correction_type multi-scan
_exptl_absorpt_process_details
;
CrysAlisPro 1.171.39.45h (Rigaku Oxford Diffraction, 2018)
Empirical absorption correction using spherical harmonics,
 implemented in SCALE3 ABSPACK scaling algorithm.
;
_exptl_crystal_colour yellow
_exptl_crystal_colour_primary yellow
_exptl_crystal_density_diffrn 2.551
_exptl_crystal_description plate
_exptl_crystal_F_000 544
_exptl_crystal_size_max 0.3
_exptl_crystal_size_mid 0.1
_exptl_crystal_size_min 0.02
_refine_diff_density_max 1.524
_refine_diff_density_min -2.464
_refine_diff_density_rms 0.246
_refine_ls_extinction_method none
_refine_ls_goodness_of_fit_ref 1.087
_refine_ls_hydrogen_treatment constr
_refine_ls_matrix_type full
_refine_ls_number_parameters 226
_refine_ls_number_reflns 3077
_refine_ls_number_restraints 0
_refine_ls_restrained_S_all 1.087
_refine_ls_R_factor_all 0.0404
_refine_ls_R_factor_gt 0.0370
_refine_ls_shift/su_max 0.001
_refine_ls_shift/su_mean 0.000
_refine_ls_structure_factor_coef Fsqd
_refine_ls_weighting_details 'w=1/[\s^2^(Fo^2^)+(0.0770P)^2^] where P=(Fo^2^+2Fc^2^)/3'
_refine_ls_weighting_scheme calc
_refine_ls_wR_factor_gt 0.1004
_refine_ls_wR_factor_ref 0.1083
_reflns_Friedel_coverage 0.000
_reflns_number_gt 2810
_reflns_number_total 3077
_reflns_threshold_expression 'I > 2\s(I)'
_cod_data_source_file d3dt00192j3.cif
_cod_data_source_block 1
_cod_database_code 7712352
_shelx_shelxl_version_number 2018/3
_chemical_oxdiff_formula C17H9N2O2BrF2Pt
_chemical_oxdiff_usercomment 150K
_shelx_space_group_comment
;
The symmetry employed for this shelxl refinement is uniquely defined
by the following loop, which should always be used as a source of
symmetry information in preference to the above space-group names.
They are only intended as comments.
;
_reflns_odcompleteness_completeness 99.82
_reflns_odcompleteness_iscentric 1
_reflns_odcompleteness_theta 66.97
_olex2_refinement_description
;
1. Fixed Uiso
 At 1.2 times of:
  All C(H) groups
2.a Aromatic/amide H refined with riding coordinates:
 C12(H12), C11(H11), C2(H2), C4(H4), C8(H8), C14(H14), C15(H15), C9(H9),
 C10(H10)
;
_olex2_submission_special_instructions 'No special instructions were received'
_oxdiff_exptl_absorpt_empirical_details
;
Empirical correction (ABSPACK) includes:
- Absorption correction using spherical harmonics
- Frame scaling
;
_oxdiff_exptl_absorpt_empirical_full_max 1.877
_oxdiff_exptl_absorpt_empirical_full_min 0.593

loop_
_space_group_symop_operation_xyz
'x, y, z'
'-x, -y, -z'

loop_
_atom_site_label
_atom_site_type_symbol
_atom_site_fract_x
_atom_site_fract_y
_atom_site_fract_z
_atom_site_U_iso_or_equiv
_atom_site_adp_type
_atom_site_occupancy
_atom_site_site_symmetry_order
_atom_site_calc_flag
_atom_site_refinement_flags_posn
_atom_site_refinement_flags_adp
_atom_site_refinement_flags_occupancy
_atom_site_disorder_assembly
_atom_site_disorder_group
Pt1 Pt 0.73909(6) 0.56208(2) 0.77048(2) 0.02344(13) Uani 1 1 d . . . . .
Br1 Br 0.3593(2) 1.08333(7) 0.89143(4) 0.0352(2) Uani 1 1 d . . . . .
F2 F 0.7252(12) 0.9949(4) 0.5909(3) 0.0412(11) Uani 1 1 d . . . . .
F1 F 1.2666(10) 0.6245(5) 0.5223(2) 0.0402(10) Uani 1 1 d . . . . .
O1 O 0.6096(13) 0.4165(5) 0.8471(3) 0.0315(11) Uani 1 1 d . . . . .
O2 O 0.2850(14) 0.3780(5) 0.9369(3) 0.0393(13) Uani 1 1 d . . . . .
N2 N 0.5257(14) 0.6828(6) 0.8400(3) 0.0256(11) Uani 1 1 d . . . . .
N1 N 0.9629(15) 0.4285(6) 0.7134(3) 0.0286(12) Uani 1 1 d . . . . .
C1 C 0.8429(17) 0.6806(7) 0.6863(4) 0.0257(13) Uani 1 1 d . . . . .
C7 C 1.0877(16) 0.4741(8) 0.6497(4) 0.0281(14) Uani 1 1 d . . . . .
C12 C 0.5190(16) 0.8205(6) 0.8412(4) 0.0243(13) Uani 1 1 d . . . . .
H12 H 0.626454 0.873595 0.806728 0.029 Uiso 1 1 calc R U . . .
C11 C 1.0074(17) 0.3023(7) 0.7378(4) 0.0308(15) Uani 1 1 d . . . . .
H11 H 0.924862 0.274356 0.781289 0.037 Uiso 1 1 calc R U . . .
C3 C 0.8262(17) 0.8707(7) 0.6055(4) 0.0312(15) Uani 1 1 d . . . . .
C2 C 0.7435(18) 0.8090(7) 0.6696(4) 0.0300(14) Uani 1 1 d . . . . .
H2 H 0.621863 0.853168 0.701402 0.036 Uiso 1 1 calc R U . . .
C5 C 1.0933(16) 0.6845(8) 0.5714(4) 0.0290(14) Uani 1 1 d . . . . .
C6 C 1.0181(16) 0.6145(7) 0.6340(4) 0.0271(14) Uani 1 1 d . . . . .
C16 C 0.3743(17) 0.6075(7) 0.8927(4) 0.0281(14) Uani 1 1 d . . . . .
C17 C 0.4175(18) 0.4539(7) 0.8930(4) 0.0310(15) Uani 1 1 d . . . . .
C4 C 1.0083(19) 0.8125(7) 0.5565(4) 0.0334(16) Uani 1 1 d . . . . .
H4 H 1.070672 0.858166 0.515226 0.040 Uiso 1 1 calc R U . . .
C8 C 1.2539(18) 0.3862(8) 0.6101(4) 0.0342(16) Uani 1 1 d . . . . .
H8 H 1.337526 0.415255 0.566913 0.041 Uiso 1 1 calc R U . . .
C14 C 0.1927(18) 0.8102(8) 0.9437(4) 0.0328(16) Uani 1 1 d . . . . .
H14 H 0.075855 0.852513 0.977248 0.039 Uiso 1 1 calc R U . . .
C13 C 0.3561(17) 0.8874(7) 0.8924(4) 0.0282(14) Uani 1 1 d . . . . .
C15 C 0.2092(17) 0.6676(8) 0.9434(4) 0.0319(16) Uani 1 1 d . . . . .
H15 H 0.107082 0.612955 0.978005 0.038 Uiso 1 1 calc R U . . .
C9 C 1.2960(19) 0.2564(9) 0.6342(5) 0.0390(18) Uani 1 1 d . . . . .
H9 H 1.405726 0.197405 0.607162 0.047 Uiso 1 1 calc R U . . .
C10 C 1.1744(18) 0.2135(8) 0.6991(4) 0.0357(16) Uani 1 1 d . . . . .
H10 H 1.204723 0.126447 0.716251 0.043 Uiso 1 1 calc R U . . .

loop_
_atom_site_aniso_label
_atom_site_aniso_U_11
_atom_site_aniso_U_22
_atom_site_aniso_U_33
_atom_site_aniso_U_23
_atom_site_aniso_U_13
_atom_site_aniso_U_12
Pt1 0.03082(19) 0.01643(17) 0.02423(18) -0.00047(11) 0.00602(11) 0.00660(11)
Br1 0.0531(5) 0.0197(3) 0.0352(4) -0.0023(3) 0.0059(3) 0.0128(3)
F2 0.061(3) 0.024(2) 0.042(3) 0.0117(19) 0.009(2) 0.012(2)
F1 0.048(3) 0.043(3) 0.032(2) 0.003(2) 0.016(2) 0.013(2)
O1 0.051(3) 0.021(2) 0.026(3) 0.0017(19) 0.012(2) 0.011(2)
O2 0.058(3) 0.025(3) 0.037(3) 0.006(2) 0.017(3) 0.008(2)
N2 0.032(3) 0.019(3) 0.026(3) -0.001(2) 0.003(2) 0.006(2)
N1 0.041(3) 0.017(3) 0.029(3) -0.002(2) 0.008(3) 0.008(2)
C1 0.033(3) 0.022(3) 0.022(3) 0.001(3) 0.007(3) 0.002(3)
C7 0.026(3) 0.031(4) 0.029(4) -0.005(3) 0.005(3) 0.010(3)
C12 0.035(3) 0.017(3) 0.021(3) -0.005(2) 0.004(3) 0.007(3)
C11 0.038(4) 0.019(3) 0.038(4) -0.002(3) 0.006(3) 0.015(3)
C3 0.039(4) 0.021(3) 0.034(4) -0.001(3) 0.003(3) 0.004(3)
C2 0.045(4) 0.025(3) 0.021(3) 0.005(3) 0.005(3) 0.008(3)
C5 0.031(3) 0.033(4) 0.024(3) -0.006(3) 0.005(3) 0.009(3)
C6 0.029(3) 0.025(3) 0.026(3) -0.002(3) 0.007(3) 0.002(3)
C16 0.037(4) 0.023(3) 0.026(3) 0.005(3) 0.005(3) 0.008(3)
C17 0.039(4) 0.023(3) 0.032(4) 0.004(3) 0.007(3) 0.008(3)
C4 0.052(4) 0.024(3) 0.024(4) 0.008(3) 0.007(3) 0.001(3)
C8 0.037(4) 0.035(4) 0.031(4) -0.009(3) 0.001(3) 0.013(3)
C14 0.040(4) 0.030(4) 0.031(4) 0.002(3) 0.006(3) 0.015(3)
C13 0.037(4) 0.020(3) 0.030(4) 0.006(3) 0.004(3) 0.010(3)
C15 0.032(3) 0.027(3) 0.038(4) 0.007(3) 0.012(3) 0.007(3)
C9 0.040(4) 0.038(4) 0.041(4) -0.014(3) -0.002(3) 0.017(3)
C10 0.046(4) 0.027(3) 0.036(4) -0.003(3) -0.003(3) 0.014(3)

loop_
_atom_type_symbol
_atom_type_description
_atom_type_scat_dispersion_real
_atom_type_scat_dispersion_imag
_atom_type_scat_source
C C 0.0181 0.0091 'International Tables Vol C Tables 4.2.6.8 and 6.1.1.4'
H H 0.0000 0.0000 'International Tables Vol C Tables 4.2.6.8 and 6.1.1.4'
Br Br -0.6763 1.2805 'International Tables Vol C Tables 4.2.6.8 and 6.1.1.4'
F F 0.0727 0.0534 'International Tables Vol C Tables 4.2.6.8 and 6.1.1.4'
N N 0.0311 0.0180 'International Tables Vol C Tables 4.2.6.8 and 6.1.1.4'
O O 0.0492 0.0322 'International Tables Vol C Tables 4.2.6.8 and 6.1.1.4'
Pt Pt -4.5932 6.9264 'International Tables Vol C Tables 4.2.6.8 and 6.1.1.4'

loop_
_geom_angle_atom_site_label_1
_geom_angle_atom_site_label_2
_geom_angle_atom_site_label_3
_geom_angle
_geom_angle_site_symmetry_1
_geom_angle_site_symmetry_3
_geom_angle_publ_flag
N2 Pt1 O1 80.2(2) . . ?
N1 Pt1 O1 93.1(2) . . ?
N1 Pt1 N2 172.3(2) . . ?
C1 Pt1 O1 171.8(2) . . ?
C1 Pt1 N2 105.8(3) . . ?
C1 Pt1 N1 81.3(3) . . ?
C17 O1 Pt1 115.1(4) . . ?
C12 N2 Pt1 129.2(5) . . ?
C12 N2 C16 117.9(6) . . ?
C16 N2 Pt1 112.9(4) . . ?
C7 N1 Pt1 117.4(4) . . ?
C11 N1 Pt1 121.6(5) . . ?
C11 N1 C7 120.9(6) . . ?
C2 C1 Pt1 129.0(5) . . ?
C2 C1 C6 117.6(6) . . ?
C6 C1 Pt1 113.1(5) . . ?
N1 C7 C6 112.1(6) . . ?
N1 C7 C8 118.9(7) . . ?
C8 C7 C6 129.0(7) . . ?
N2 C12 H12 119.0 . . ?
N2 C12 C13 122.0(6) . . ?
C13 C12 H12 119.0 . . ?
N1 C11 H11 119.6 . . ?
N1 C11 C10 120.9(7) . . ?
C10 C11 H11 119.6 . . ?
F2 C3 C2 118.5(6) . . ?
F2 C3 C4 118.4(6) . . ?
C4 C3 C2 123.1(7) . . ?
C1 C2 H2 120.0 . . ?
C3 C2 C1 120.1(7) . . ?
C3 C2 H2 120.0 . . ?
F1 C5 C6 119.0(6) . . ?
F1 C5 C4 117.1(6) . . ?
C4 C5 C6 123.9(6) . . ?
C1 C6 C7 116.1(6) . . ?
C5 C6 C1 118.5(6) . . ?
C5 C6 C7 125.4(6) . . ?
N2 C16 C17 115.5(6) . . ?
C15 C16 N2 122.4(6) . . ?
C15 C16 C17 122.1(6) . . ?
O1 C17 C16 114.7(6) . . ?
O2 C17 O1 125.2(6) . . ?
O2 C17 C16 120.0(6) . . ?
C3 C4 H4 121.6 . . ?
C5 C4 C3 116.8(6) . . ?
C5 C4 H4 121.6 . . ?
C7 C8 H8 119.8 . . ?
C9 C8 C7 120.4(8) . . ?
C9 C8 H8 119.8 . . ?
C13 C14 H14 121.2 . . ?
C13 C14 C15 117.7(7) . . ?
C15 C14 H14 121.2 . . ?
C12 C13 Br1 119.8(5) . . ?
C14 C13 Br1 120.3(5) . . ?
C14 C13 C12 119.9(6) . . ?
C16 C15 C14 120.1(7) . . ?
C16 C15 H15 119.9 . . ?
C14 C15 H15 119.9 . . ?
C8 C9 H9 120.1 . . ?
C8 C9 C10 119.8(7) . . ?
C10 C9 H9 120.1 . . ?
C11 C10 C9 119.0(7) . . ?
C11 C10 H10 120.5 . . ?
C9 C10 H10 120.5 . . ?

loop_
_geom_bond_atom_site_label_1
_geom_bond_atom_site_label_2
_geom_bond_distance
_geom_bond_site_symmetry_2
_geom_bond_publ_flag
Pt1 O1 2.073(5) . ?
Pt1 N2 2.032(6) . ?
Pt1 N1 2.001(6) . ?
Pt1 C1 2.001(7) . ?
Br1 C13 1.888(7) . ?
F2 C3 1.354(8) . ?
F1 C5 1.359(8) . ?
O1 C17 1.280(9) . ?
O2 C17 1.219(9) . ?
N2 C12 1.330(8) . ?
N2 C16 1.371(9) . ?
N1 C7 1.380(9) . ?
N1 C11 1.345(9) . ?
C1 C2 1.398(10) . ?
C1 C6 1.432(9) . ?
C7 C6 1.458(10) . ?
C7 C8 1.385(10) . ?
C12 H12 0.9300 . ?
C12 C13 1.392(9) . ?
C11 H11 0.9300 . ?
C11 C10 1.384(10) . ?
C3 C2 1.390(10) . ?
C3 C4 1.371(11) . ?
C2 H2 0.9300 . ?
C5 C6 1.394(10) . ?
C5 C4 1.363(10) . ?
C16 C17 1.515(9) . ?
C16 C15 1.358(10) . ?
C4 H4 0.9300 . ?
C8 H8 0.9300 . ?
C8 C9 1.372(11) . ?
C14 H14 0.9300 . ?
C14 C13 1.382(10) . ?
C14 C15 1.385(11) . ?
C15 H15 0.9300 . ?
C9 H9 0.9300 . ?
C9 C10 1.388(12) . ?
C10 H10 0.9300 . ?

loop_
_geom_torsion_atom_site_label_1
_geom_torsion_atom_site_label_2
_geom_torsion_atom_site_label_3
_geom_torsion_atom_site_label_4
_geom_torsion
_geom_torsion_site_symmetry_1
_geom_torsion_site_symmetry_2
_geom_torsion_site_symmetry_3
_geom_torsion_site_symmetry_4
_geom_torsion_publ_flag
Pt1 O1 C17 O2 171.0(6) . . . . ?
Pt1 O1 C17 C16 -12.4(8) . . . . ?
Pt1 N2 C12 C13 179.0(5) . . . . ?
Pt1 N2 C16 C17 4.9(8) . . . . ?
Pt1 N2 C16 C15 -178.1(6) . . . . ?
Pt1 N1 C7 C6 -2.6(8) . . . . ?
Pt1 N1 C7 C8 177.7(5) . . . . ?
Pt1 N1 C11 C10 -177.2(6) . . . . ?
Pt1 C1 C2 C3 -175.7(6) . . . . ?
Pt1 C1 C6 C7 0.7(8) . . . . ?
Pt1 C1 C6 C5 177.4(5) . . . . ?
F2 C3 C2 C1 179.8(6) . . . . ?
F2 C3 C4 C5 -177.1(6) . . . . ?
F1 C5 C6 C1 178.3(6) . . . . ?
F1 C5 C6 C7 -5.3(11) . . . . ?
F1 C5 C4 C3 178.3(6) . . . . ?
N2 C12 C13 Br1 179.5(5) . . . . ?
N2 C12 C13 C14 -0.5(11) . . . . ?
N2 C16 C17 O1 5.0(10) . . . . ?
N2 C16 C17 O2 -178.1(7) . . . . ?
N2 C16 C15 C14 -0.9(12) . . . . ?
N1 C7 C6 C1 1.2(9) . . . . ?
N1 C7 C6 C5 -175.3(7) . . . . ?
N1 C7 C8 C9 -0.6(11) . . . . ?
N1 C11 C10 C9 -0.1(12) . . . . ?
C7 N1 C11 C10 -1.3(11) . . . . ?
C7 C8 C9 C10 -0.7(12) . . . . ?
C12 N2 C16 C17 -174.1(6) . . . . ?
C12 N2 C16 C15 2.9(11) . . . . ?
C11 N1 C7 C6 -178.7(6) . . . . ?
C11 N1 C7 C8 1.6(11) . . . . ?
C2 C1 C6 C7 -173.5(7) . . . . ?
C2 C1 C6 C5 3.2(10) . . . . ?
C2 C3 C4 C5 3.7(12) . . . . ?
C6 C1 C2 C3 -2.6(11) . . . . ?
C6 C7 C8 C9 179.8(7) . . . . ?
C6 C5 C4 C3 -3.0(12) . . . . ?
C16 N2 C12 C13 -2.1(10) . . . . ?
C17 C16 C15 C14 175.9(7) . . . . ?
C4 C3 C2 C1 -0.9(12) . . . . ?
C4 C5 C6 C1 -0.4(11) . . . . ?
C4 C5 C6 C7 175.9(7) . . . . ?
C8 C7 C6 C1 -179.2(7) . . . . ?
C8 C7 C6 C5 4.4(13) . . . . ?
C8 C9 C10 C11 1.1(12) . . . . ?
C13 C14 C15 C16 -1.8(12) . . . . ?
C15 C16 C17 O1 -172.0(7) . . . . ?
C15 C16 C17 O2 4.9(12) . . . . ?
C15 C14 C13 Br1 -177.5(6) . . . . ?
C15 C14 C13 C12 2.5(11) . . . . ?
